data_4035071
loop_
_publ_author_name
'Da Silva Pinto, Solange'
'Davies, Stephen G.'
'Fletcher, Ai M.'
'Roberts, Paul M.'
'Thomson, James E.'

_publ_section_title
;
 Diastereoselective Ammonium-Directed Epoxidation in the Asymmetric
 Syntheses of Dihydroconduramines (+)-C-2, (-)-C-2, (+)-D-2, (+)-E-2,
 (+)-F-2, and (-)-F-2.
;
_journal_issue 17
_journal_name_full 'The Journal of organic chemistry'
_journal_page_first 9939
_journal_page_last 9957
_journal_paper_doi 10.1021/acs.joc.8b01359
_journal_volume 83
_journal_year 2018
_chemical_absolute_configuration unk
_chemical_formula_moiety 'C26 H34 N2 O2'
_chemical_formula_sum 'C26 H34 N2 O2'
_chemical_formula_weight 406.57
_space_group_IT_number 43
_space_group_name_Hall 'F 2 -2d'
_space_group_name_H-M_alt 'F d d 2'
_symmetry_cell_setting orthorhombic
_symmetry_space_group_name_Hall 'F 2 -2d'
_symmetry_space_group_name_H-M 'F d d 2'
_atom_sites_solution_hydrogens difmap
_atom_sites_solution_primary other
_cell_angle_alpha 90
_cell_angle_beta 90
_cell_angle_gamma 90
_cell_formula_units_Z 8
_cell_length_a 40.6426(12)
_cell_length_b 19.3429(5)
_cell_length_c 5.63427(14)
_cell_measurement_reflns_used 6084
_cell_measurement_temperature 150
_cell_measurement_theta_max 76
_cell_measurement_theta_min 4
_cell_volume 4429.4(2)
_computing_cell_refinement 'CrysAlis, (Oxford Diffraction, 2002)'
_computing_data_collection 'SuperNova, (Oxford Diffraction, 2010)'
_computing_data_reduction 'CrysAlis, (Oxford Diffraction, 2002)'
_computing_molecular_graphics 'CAMERON (Watkin et al., 1996)'
_computing_publication_material 'CRYSTALS (Betteridge et al., 2003)'
_computing_structure_refinement 'CRYSTALS (Betteridge et al., 2003)'
_computing_structure_solution 'Superflip (Palatinus & Chapuis, 2007)'
_diffrn_ambient_temperature 150
_diffrn_measured_fraction_theta_full 0.998
_diffrn_measured_fraction_theta_max 0.995
_diffrn_measurement_device Area
_diffrn_measurement_device_type 'Oxford Diffraction SuperNova'
_diffrn_measurement_method \w/2\q
_diffrn_radiation_monochromator graphite
_diffrn_radiation_type 'Cu K\a'
_diffrn_radiation_wavelength 1.54180
_diffrn_reflns_av_R_equivalents 0.022
_diffrn_reflns_limit_h_max 50
_diffrn_reflns_limit_h_min -50
_diffrn_reflns_limit_k_max 24
_diffrn_reflns_limit_k_min -22
_diffrn_reflns_limit_l_max 7
_diffrn_reflns_limit_l_min -5
_diffrn_reflns_number 11262
_diffrn_reflns_theta_full 74.593
_diffrn_reflns_theta_max 76.116
_diffrn_reflns_theta_min 4.351
_diffrn_standards_number 0
_exptl_absorpt_coefficient_mu 0.598
_exptl_absorpt_correction_type none
_exptl_crystal_colour colourless
_exptl_crystal_density_diffrn 1.219
_exptl_crystal_density_method 'not measured'
_exptl_crystal_description prism
_exptl_crystal_F_000 1760
_exptl_crystal_size_max 0.240
_exptl_crystal_size_mid 0.130
_exptl_crystal_size_min 0.120
_refine_diff_density_max 0.14
_refine_diff_density_min -0.13
_refine_ls_extinction_method None
_refine_ls_goodness_of_fit_ref 1.0053
_refine_ls_hydrogen_treatment constr
_refine_ls_matrix_type full
_refine_ls_number_parameters 136
_refine_ls_number_reflns 1845
_refine_ls_number_restraints 1
_refine_ls_R_factor_all 0.0276
_refine_ls_R_factor_gt 0.0270
_refine_ls_shift/su_max 0.0011412
_refine_ls_shift/su_mean 0.0000842
_refine_ls_structure_factor_coef Fsqd
_refine_ls_weighting_details
;
 Method= Modified Sheldrick 
 w=1/[\s^2^(F^2^) + ( 0.04P)^2^ + 2.92P] 
 ,where P=(max(Fo^2^,0) + 2Fc^2^)/3 
;
_refine_ls_weighting_scheme calc
_refine_ls_wR_factor_all 0.0699
_refine_ls_wR_factor_gt 0.0693
_refine_ls_wR_factor_ref 0.0699
_reflns_limit_h_max 50
_reflns_limit_h_min 0
_reflns_limit_k_max 24
_reflns_limit_k_min 0
_reflns_limit_l_max 7
_reflns_limit_l_min -5
_reflns_number_gt 1810
_reflns_number_total 1854
_reflns_threshold_expression I>2.0\s(I)
_oxford_diffrn_Wilson_B_factor 2.38
_oxford_diffrn_Wilson_scale 0.07
_oxford_refine_ls_r_factor_ref 0.0276
_oxford_refine_ls_scale 2.74(3)
_oxford_reflns_number_all 1845
_oxford_reflns_threshold_expression_ref I>-3.0\s(I)
_cod_data_source_file jo8b01359_si_002.cif
_cod_data_source_block 7
_cod_depositor_comments
;
The following automatic conversions were performed:

data item '_atom_sites_solution_primary' value 'Other' was changed to
'other' in accordance with the
/home/data/users/saulius/crontab/automatic-downloads/current/ACS/lib/dictionaries/cif_core.dic
dictionary named 'cif_core.dic' version 2.4.2 last updated on
2011-04-26.

Automatic conversion script
Id: cif_fix_values 6909 2019-04-08 15:41:33Z antanas 
;
_cod_database_code 4035071

loop_
_symmetry_equiv_pos_as_xyz
x,y,z
x,y+1/2,z+1/2
x+1/2,y,z+1/2
x+1/2,y+1/2,z
-x,-y,z
-x,-y+1/2,z+1/2
-x+1/2,-y,z+1/2
-x+1/2,-y+1/2,z
-x+1/4,y+1/4,z+1/4
-x+1/4,y+3/4,z+3/4
-x+3/4,y+1/4,z+3/4
-x+3/4,y+3/4,z+1/4
x+1/4,-y+1/4,z+1/4
x+1/4,-y+3/4,z+3/4
x+3/4,-y+1/4,z+3/4
x+3/4,-y+3/4,z+1/4

loop_
_atom_site_label
_atom_site_type_symbol
_atom_site_fract_x
_atom_site_fract_y
_atom_site_fract_z
_atom_site_U_iso_or_equiv
_atom_site_occupancy
_atom_site_adp_type
_atom_site_refinement_flags_posn
O1 O 0.64277(2) 0.23488(4) 0.5228(2) 0.0327 1.0000 Uani .
C2 C 0.66534(3) 0.25743(6) 0.6995(3) 0.0245 1.0000 Uani .
C3 C 0.65655(3) 0.33261(5) 0.7625(3) 0.0234 1.0000 Uani .
N4 N 0.62084(2) 0.34260(5) 0.8000(2) 0.0259 1.0000 Uani .
C5 C 0.60841(3) 0.30231(8) 1.0042(3) 0.0377 1.0000 Uani .
C6 C 0.57243(3) 0.31721(6) 1.0467(3) 0.0294 1.0000 Uani .
C7 C 0.56229(3) 0.35312(7) 1.2471(3) 0.0324 1.0000 Uani .
C8 C 0.52926(3) 0.36737(7) 1.2845(3) 0.0351 1.0000 Uani .
C9 C 0.50597(3) 0.34659(6) 1.1207(3) 0.0344 1.0000 Uani .
C10 C 0.51563(3) 0.31075(6) 0.9208(3) 0.0337 1.0000 Uani .
C11 C 0.54865(3) 0.29565(6) 0.8850(3) 0.0314 1.0000 Uani .
C12 C 0.66842(3) 0.38232(6) 0.5747(3) 0.0261 1.0000 Uani .
C13 C 0.68992(3) 0.36626(6) 0.4079(3) 0.0296 1.0000 Uani .
C14 C 0.70510(3) 0.29553(7) 0.3841(3) 0.0374 1.0000 Uani .
C15 C 0.70062(3) 0.25331(6) 0.6105(3) 0.0303 1.0000 Uani .
H21 H 0.6636 0.2279 0.8505 0.0318 1.0000 Uiso R
H31 H 0.6681 0.3450 0.9170 0.0304 1.0000 Uiso R
H51 H 0.6225 0.3129 1.1498 0.0518 1.0000 Uiso R
H52 H 0.6112 0.2520 0.9702 0.0500 1.0000 Uiso R
H71 H 0.5783 0.3695 1.3675 0.0429 1.0000 Uiso R
H81 H 0.5226 0.3922 1.4320 0.0459 1.0000 Uiso R
H91 H 0.4825 0.3574 1.1477 0.0420 1.0000 Uiso R
H101 H 0.4991 0.2960 0.8066 0.0428 1.0000 Uiso R
H111 H 0.5559 0.2698 0.7388 0.0407 1.0000 Uiso R
H121 H 0.6591 0.4290 0.5865 0.0313 1.0000 Uiso R
H131 H 0.6961 0.4017 0.2916 0.0370 1.0000 Uiso R
H141 H 0.7289 0.3014 0.3541 0.0488 1.0000 Uiso R
H142 H 0.6938 0.2693 0.2430 0.0511 1.0000 Uiso R
H151 H 0.7164 0.2716 0.7314 0.0412 1.0000 Uiso R
H152 H 0.7062 0.2051 0.5739 0.0397 1.0000 Uiso R
H11 H 0.6398 0.1918 0.5448 0.0506 1.0000 Uiso R
H41 H 0.6091 0.3315 0.6676 0.0355 1.0000 Uiso R

loop_
_atom_site_aniso_label
_atom_site_aniso_U_11
_atom_site_aniso_U_22
_atom_site_aniso_U_33
_atom_site_aniso_U_23
_atom_site_aniso_U_13
_atom_site_aniso_U_12
O1 0.0372(5) 0.0196(4) 0.0413(6) 0.0013(4) -0.0118(5) -0.0032(3)
C2 0.0265(5) 0.0183(5) 0.0288(6) 0.0029(5) -0.0036(5) 0.0000(4)
C3 0.0235(5) 0.0195(5) 0.0271(6) 0.0030(5) -0.0019(5) 0.0005(4)
N4 0.0247(5) 0.0248(5) 0.0282(6) 0.0073(5) 0.0015(5) 0.0036(4)
C5 0.0327(6) 0.0408(7) 0.0398(8) 0.0194(7) 0.0072(7) 0.0077(5)
C6 0.0316(6) 0.0263(6) 0.0302(7) 0.0124(5) 0.0031(6) 0.0017(5)
C7 0.0367(7) 0.0321(6) 0.0283(7) 0.0085(6) -0.0011(6) -0.0018(5)
C8 0.0424(7) 0.0326(6) 0.0303(7) 0.0049(6) 0.0067(6) 0.0047(6)
C9 0.0297(6) 0.0296(6) 0.0439(8) 0.0107(6) 0.0075(6) 0.0009(5)
C10 0.0350(7) 0.0263(6) 0.0398(8) 0.0055(6) -0.0036(6) -0.0054(5)
C11 0.0397(7) 0.0221(5) 0.0325(7) 0.0027(5) 0.0040(6) 0.0007(5)
C12 0.0268(6) 0.0179(5) 0.0335(7) 0.0042(5) -0.0023(5) -0.0001(4)
C13 0.0293(6) 0.0239(6) 0.0357(7) 0.0072(5) 0.0004(6) -0.0012(5)
C14 0.0378(7) 0.0299(6) 0.0445(9) 0.0061(6) 0.0125(7) 0.0060(5)
C15 0.0295(6) 0.0227(5) 0.0386(8) 0.0025(5) 0.0011(6) 0.0047(4)

loop_
_atom_type_symbol
_atom_type_scat_dispersion_real
_atom_type_scat_dispersion_imag
_atom_type_scat_Cromer_Mann_a1
_atom_type_scat_Cromer_Mann_b1
_atom_type_scat_Cromer_Mann_a2
_atom_type_scat_Cromer_Mann_b2
_atom_type_scat_Cromer_Mann_a3
_atom_type_scat_Cromer_Mann_b3
_atom_type_scat_Cromer_Mann_a4
_atom_type_scat_Cromer_Mann_b4
_atom_type_scat_Cromer_Mann_c
_atom_type_scat_source
C 0.0181 0.0091 2.3100 20.8439 1.0200 10.2075 1.5886 0.5687 0.8650 51.6512 0.2156 'International Tables Vol C 4.2.6.8 and 6.1.1.4'
H 0.0000 0.0000 0.4930 10.5109 0.3229 26.1257 0.1402 3.1424 0.0408 57.7998 0.0030 'International Tables Vol C 4.2.6.8 and 6.1.1.4'
N 0.0311 0.0180 12.2126 0.0057 3.1322 9.8933 2.0125 28.9975 1.1663 0.5826 -11.5290 'International Tables Vol C 4.2.6.8 and 6.1.1.4'
O 0.0492 0.0322 3.0485 13.2771 2.2868 5.7011 1.5463 0.3239 0.8670 32.9089 0.2508 'International Tables Vol C 4.2.6.8 and 6.1.1.4'

loop_
_geom_angle_atom_site_label_1
_geom_angle_atom_site_label_2
_geom_angle_atom_site_label_3
_geom_angle
_geom_angle_publ_flag
C2 O1 H11 106.8 no
O1 C2 C3 107.55(9) yes
O1 C2 C15 111.16(11) yes
C3 C2 C15 110.15(9) yes
O1 C2 H21 111.3 no
C3 C2 H21 108.6 no
C15 C2 H21 108.1 no
C2 C3 N4 112.59(9) yes
C2 C3 C12 111.48(11) yes
N4 C3 C12 109.29(9) yes
C2 C3 H31 108.2 no
N4 C3 H31 107.4 no
C12 C3 H31 107.7 no
C3 N4 C5 112.17(10) yes
C3 N4 H41 111.4 no
C5 N4 H41 109.6 no
N4 C5 C6 110.72(11) yes
N4 C5 H51 109.2 no
C6 C5 H51 112.2 no
N4 C5 H52 109.0 no
C6 C5 H52 109.0 no
H51 C5 H52 106.7 no
C5 C6 C7 120.80(14) yes
C5 C6 C11 120.78(13) yes
C7 C6 C11 118.42(12) yes
C6 C7 C8 120.68(14) yes
C6 C7 H71 121.4 no
C8 C7 H71 117.9 no
C7 C8 C9 120.28(14) yes
C7 C8 H81 119.0 no
C9 C8 H81 120.7 no
C8 C9 C10 119.77(12) yes
C8 C9 H91 119.8 no
C10 C9 H91 120.4 no
C9 C10 C11 119.95(13) yes
C9 C10 H101 119.4 no
C11 C10 H101 120.6 no
C6 C11 C10 120.89(13) yes
C6 C11 H111 118.8 no
C10 C11 H111 120.3 no
C3 C12 C13 124.11(10) yes
C3 C12 H121 114.6 no
C13 C12 H121 121.3 no
C12 C13 C14 123.22(12) yes
C12 C13 H131 118.7 no
C14 C13 H131 118.1 no
C13 C14 C15 111.28(12) yes
C13 C14 H141 108.2 no
C15 C14 H141 108.7 no
C13 C14 H142 109.1 no
C15 C14 H142 108.9 no
H141 C14 H142 110.7 no
C14 C15 C2 111.11(10) yes
C14 C15 H151 107.7 no
C2 C15 H151 111.2 no
C14 C15 H152 107.8 no
C2 C15 H152 109.8 no
H151 C15 H152 109.2 no

loop_
_geom_bond_atom_site_label_1
_geom_bond_atom_site_label_2
_geom_bond_distance
_geom_bond_publ_flag
O1 C2 1.4225(15) yes
O1 H11 0.851 no
C2 C3 1.5389(15) yes
C2 C15 1.5212(17) yes
C2 H21 1.028 no
C3 N4 1.4795(15) yes
C3 C12 1.5090(17) yes
C3 H31 1.016 no
N4 C5 1.4786(17) yes
N4 H41 0.910 no
C5 C6 1.5094(17) yes
C5 H51 1.020 no
C5 H52 0.999 no
C6 C7 1.388(2) yes
C6 C11 1.392(2) yes
C7 C8 1.3867(19) yes
C7 H71 0.991 no
C8 C9 1.381(2) yes
C8 H81 0.998 no
C9 C10 1.380(2) yes
C9 H91 0.989 no
C10 C11 1.3882(18) yes
C10 H101 0.972 no
C11 H111 1.008 no
C12 C13 1.3204(18) yes
C12 H121 0.981 no
C13 C14 1.5068(18) yes
C13 H131 0.980 no
C14 C15 1.525(2) yes
C14 H141 0.990 no
C14 H142 1.049 no
C15 H151 1.001 no
C15 H152 0.981 no

loop_
_geom_hbond_atom_site_label_D
_geom_hbond_atom_site_label_H
_geom_hbond_atom_site_label_A
_geom_hbond_site_symmetry_A
_geom_hbond_angle_DHA
_geom_hbond_distance_DH
_geom_hbond_distance_HA
_geom_hbond_distance_DA
_geom_hbond_publ_flag
C12 H121 O1 9_655 136.38(3) 0.981 2.593 3.3713(19) yes
O1 H11 N4 10_644 171.22(4) 0.851 1.967 2.8113(19) yes
